data_4307762
loop_
_publ_author_name
'Theocharis C. Stamatatos'
'Eleanna Diamantopoulou'
'Catherine P. Raptopoulou'
'Vassilis Psycharis'
'Albert Escuer'
'Spyros P. Perlepes'

_publ_section_title
;
Acetate/Di-2-pyridyl Ketone Oximate "Blend" as a Source of
High-Nuclearity Nickel(II) Clusters: Dependence of the Nuclearity on the
Nature of the Inorganic Anion Present
;
_journal_name_full 'Inorganic Chemistry'
_journal_page_first 2350
_journal_page_last 2352
_journal_paper_doi 10.1021/ic062262t
_journal_volume 46
_journal_year 2007
_chemical_formula_sum 'C48.5 H56.4 N9 Ni5 O21.7'
_chemical_formula_weight 1406.18
_chemical_name_systematic
;
 ?
;
_space_group_IT_number 14
_symmetry_cell_setting monoclinic
_symmetry_space_group_name_Hall '-P 2yn'
_symmetry_space_group_name_H-M 'P 1 21/n 1'
_atom_sites_solution_hydrogens geom
_atom_sites_solution_primary direct
_atom_sites_solution_secondary difmap
_audit_creation_method SHELXL-97
_cell_angle_alpha 90.00
_cell_angle_beta 113.630(3)
_cell_angle_gamma 90.00
_cell_formula_units_Z 4
_cell_length_a 16.8789(15)
_cell_length_b 25.140(2)
_cell_length_c 18.2298(16)
_cell_measurement_reflns_used 25
_cell_measurement_temperature 298
_cell_measurement_theta_max 27
_cell_measurement_theta_min 11
_cell_volume 7086.9(11)
_computing_structure_refinement 'SHELXL-97 (Sheldrick, 1997)'
_computing_structure_solution 'SHELXS-86 (Sheldrick, 1986)'
_diffrn_ambient_temperature 298
_diffrn_measured_fraction_theta_full 0.994
_diffrn_measured_fraction_theta_max 0.994
_diffrn_measurement_device_type 'P21 Nicolet upgraded by Crystal Logic'
_diffrn_measurement_method \q/2\q
_diffrn_radiation_monochromator graphite
_diffrn_radiation_source 'fine-focus sealed tube'
_diffrn_radiation_type CuK\a
_diffrn_radiation_wavelength 1.54180
_diffrn_reflns_av_R_equivalents 0.0715
_diffrn_reflns_av_sigmaI/netI 0.0579
_diffrn_reflns_limit_h_max 17
_diffrn_reflns_limit_h_min -16
_diffrn_reflns_limit_k_max 0
_diffrn_reflns_limit_k_min -26
_diffrn_reflns_limit_l_max 0
_diffrn_reflns_limit_l_min -19
_diffrn_reflns_number 8818
_diffrn_reflns_theta_full 53.81
_diffrn_reflns_theta_max 53.81
_diffrn_reflns_theta_min 3.18
_diffrn_standards_decay_% -2.9
_diffrn_standards_interval_count 97
_diffrn_standards_number 3
_exptl_absorpt_coefficient_mu 2.052
_exptl_absorpt_correction_T_max 1.00
_exptl_absorpt_correction_T_min 0.63
_exptl_absorpt_correction_type 'psi-scan empirical'
_exptl_crystal_colour red-orange
_exptl_crystal_density_diffrn 1.318
_exptl_crystal_density_method 'not measured'
_exptl_crystal_description parall
_exptl_crystal_F_000 2896
_exptl_crystal_size_max 0.54
_exptl_crystal_size_mid 0.23
_exptl_crystal_size_min 0.10
_refine_diff_density_max 0.895
_refine_diff_density_min -0.679
_refine_diff_density_rms 0.122
_refine_ls_extinction_method none
_refine_ls_goodness_of_fit_ref 1.083
_refine_ls_hydrogen_treatment mixed
_refine_ls_matrix_type full
_refine_ls_number_parameters 782
_refine_ls_number_reflns 8461
_refine_ls_number_restraints 0
_refine_ls_restrained_S_all 1.083
_refine_ls_R_factor_all 0.1040
_refine_ls_R_factor_gt 0.0764
_refine_ls_shift/su_max 0.033
_refine_ls_shift/su_mean 0.001
_refine_ls_structure_factor_coef Fsqd
_refine_ls_weighting_details 'calc w=1/[\s^2^(Fo^2^)+(0.1585P)^2^+9.0122P] where P=(Fo^2^+2Fc^2^)/3'
_refine_ls_weighting_scheme calc
_refine_ls_wR_factor_gt 0.2058
_refine_ls_wR_factor_ref 0.2438
_reflns_number_gt 6180
_reflns_number_total 8461
_reflns_threshold_expression >2sigma(I)
_cod_data_source_file ic062262tsi20061128_095107.cif
_cod_data_source_block ped787
_cod_original_cell_volume 7086.8(10)
_cod_original_formula_sum 'C48.50 H56.40 N9 Ni5 O21.70'
_cod_database_code 4307762

loop_
_symmetry_equiv_pos_as_xyz
'x, y, z'
'-x+1/2, y+1/2, -z+1/2'
'-x, -y, -z'
'x-1/2, -y-1/2, z-1/2'

loop_
_atom_site_label
_atom_site_type_symbol
_atom_site_fract_x
_atom_site_fract_y
_atom_site_fract_z
_atom_site_U_iso_or_equiv
_atom_site_adp_type
_atom_site_occupancy
_atom_site_symmetry_multiplicity
_atom_site_calc_flag
_atom_site_refinement_flags
_atom_site_disorder_assembly
_atom_site_disorder_group
Ni1 Ni 0.19113(7) 0.98280(5) 0.31776(6) 0.0484(4) Uani 1 1 d . . .
Ni2 Ni -0.00486(7) 0.87531(5) 0.34992(6) 0.0490(4) Uani 1 1 d . . .
Ni3 Ni 0.24261(8) 0.88109(6) 0.22329(7) 0.0608(4) Uani 1 1 d . . .
Ni4 Ni 0.08393(8) 0.78306(5) 0.27693(8) 0.0618(4) Uani 1 1 d . . .
Ni5 Ni -0.01872(7) 0.95272(4) 0.21380(6) 0.0433(3) Uani 1 1 d . . .
O1 O 0.1010(3) 0.95167(18) 0.2144(3) 0.0493(11) Uani 1 1 d . . .
N1 N -0.0593(3) 0.9480(2) 0.0922(3) 0.0454(13) Uani 1 1 d . . .
N2 N 0.1223(4) 0.9115(2) 0.1774(3) 0.0490(14) Uani 1 1 d . . .
N3 N 0.1904(5) 0.8479(3) 0.1085(4) 0.077(2) Uani 1 1 d . . .
O11 O 0.0323(3) 0.94878(17) 0.3340(2) 0.0437(10) Uani 1 1 d . . .
N11 N 0.2702(4) 0.9974(3) 0.4385(4) 0.0571(16) Uani 1 1 d . . .
N12 N 0.1163(3) 0.9601(2) 0.3746(3) 0.0430(13) Uani 1 1 d . . .
N13 N 0.0390(4) 0.9027(2) 0.4690(3) 0.0513(14) Uani 1 1 d . . .
O21 O -0.0411(3) 0.87030(18) 0.2290(3) 0.0523(12) Uani 1 1 d . . .
N21 N 0.0421(4) 0.7370(3) 0.1757(4) 0.0707(19) Uani 1 1 d . . .
N22 N -0.0160(4) 0.8251(2) 0.2057(3) 0.0520(15) Uani 1 1 d . . .
OW1 O 0.2624(4) 0.9118(2) 0.3347(3) 0.0545(13) Uani 1 1 d . . .
HW1A H 0.323(6) 0.915(3) 0.358(5) 0.071 Uiso 1 1 d . . .
HW1B H 0.263(6) 0.895(4) 0.364(6) 0.071 Uiso 1 1 d . . .
O31 O 0.1254(3) 1.0538(2) 0.2887(3) 0.0618(13) Uani 1 1 d . . .
O32 O -0.0127(3) 1.0343(2) 0.2097(3) 0.0566(13) Uani 1 1 d . . .
O33 O 0.2757(3) 1.0145(2) 0.2787(3) 0.0680(15) Uani 1 1 d . . .
O34 O 0.2862(4) 0.9527(3) 0.1945(3) 0.0742(17) Uani 1 1 d . . .
O35 O 0.0113(5) 0.7417(2) 0.3232(4) 0.0883(19) Uani 1 1 d . . .
O36 O -0.0495(4) 0.8052(2) 0.3705(4) 0.0722(15) Uani 1 1 d . . .
O37 O -0.1372(3) 0.9602(2) 0.2175(3) 0.0559(12) Uani 1 1 d . . .
O38 O -0.1260(3) 0.9072(2) 0.3210(3) 0.0600(13) Uani 1 1 d . . .
O39 O 0.1953(4) 0.7417(2) 0.3314(3) 0.0759(17) Uani 1 1 d . . .
O40 O 0.2023(3) 0.8083(2) 0.2591(3) 0.0635(14) Uani 1 1 d . . .
O41 O 0.3672(4) 0.8583(3) 0.2576(4) 0.0878(19) Uani 1 1 d . . .
O43 O 0.1147(3) 0.8406(2) 0.3660(3) 0.0561(12) Uani 1 1 d . . .
C1 C -0.1323(4) 0.9737(3) 0.0479(4) 0.0525(18) Uani 1 1 d . . .
H1 H -0.1676 0.9861 0.0724 0.062(11) Uiso 1 1 calc R . .
C2 C -0.1567(5) 0.9824(3) -0.0325(4) 0.060(2) Uani 1 1 d . . .
H2 H -0.2067 1.0017 -0.0610 0.062(11) Uiso 1 1 calc R . .
C3 C -0.1084(5) 0.9632(3) -0.0706(4) 0.0537(18) Uani 1 1 d . . .
H3 H -0.1254 0.9685 -0.1253 0.062(11) Uiso 1 1 calc R . .
C4 C -0.0335(5) 0.9356(3) -0.0267(4) 0.0541(18) Uani 1 1 d . . .
H4 H 0.0013 0.9225 -0.0513 0.062(11) Uiso 1 1 calc R . .
C5 C -0.0106(4) 0.9276(3) 0.0554(4) 0.0459(16) Uani 1 1 d . . .
C6 C 0.0700(4) 0.8993(3) 0.1041(4) 0.0512(17) Uani 1 1 d . . .
C7 C 0.1054(5) 0.8563(3) 0.0695(4) 0.061(2) Uani 1 1 d . . .
C8 C 0.0536(6) 0.8258(4) 0.0076(5) 0.080(3) Uani 1 1 d . . .
H8 H -0.0062 0.8301 -0.0155 0.16(3) Uiso 1 1 calc R . .
C9 C 0.0960(9) 0.7867(5) -0.0199(7) 0.132(5) Uani 1 1 d . . .
H9 H 0.0641 0.7664 -0.0647 0.16(3) Uiso 1 1 calc R . .
C10 C 0.1791(10) 0.7789(6) 0.0168(8) 0.150(7) Uani 1 1 d . . .
H10 H 0.2062 0.7528 -0.0011 0.16(3) Uiso 1 1 calc R . .
C11 C 0.2270(8) 0.8102(6) 0.0834(7) 0.122(5) Uani 1 1 d . . .
H11 H 0.2861 0.8041 0.1104 0.16(3) Uiso 1 1 calc R . .
C21 C 0.3516(5) 1.0137(4) 0.4676(6) 0.081(3) Uani 1 1 d . . .
H21 H 0.3727 1.0288 0.4324 0.086(14) Uiso 1 1 calc R . .
C22 C 0.4070(6) 1.0095(5) 0.5475(6) 0.103(4) Uani 1 1 d . . .
H22 H 0.4636 1.0219 0.5662 0.086(14) Uiso 1 1 calc R . .
C23 C 0.3745(6) 0.9862(5) 0.5981(6) 0.099(4) Uani 1 1 d . . .
H23 H 0.4098 0.9821 0.6521 0.086(14) Uiso 1 1 calc R . .
C24 C 0.2914(5) 0.9692(4) 0.5696(5) 0.076(3) Uani 1 1 d . . .
H24 H 0.2701 0.9534 0.6041 0.086(14) Uiso 1 1 calc R . .
C25 C 0.2386(5) 0.9753(3) 0.4900(4) 0.0559(19) Uani 1 1 d . . .
C26 C 0.1473(5) 0.9590(3) 0.4518(4) 0.0499(17) Uani 1 1 d . . .
C27 C 0.0953(4) 0.9429(3) 0.4979(4) 0.0472(17) Uani 1 1 d . . .
C28 C 0.1020(5) 0.9699(3) 0.5666(4) 0.0538(18) Uani 1 1 d . . .
H28 H 0.1391 0.9989 0.5840 0.081(14) Uiso 1 1 calc R . .
C29 C 0.0552(5) 0.9548(3) 0.6091(4) 0.062(2) Uani 1 1 d . . .
H29 H 0.0610 0.9723 0.6559 0.081(14) Uiso 1 1 calc R . .
C30 C -0.0011(6) 0.9127(4) 0.5802(5) 0.069(2) Uani 1 1 d . . .
H30 H -0.0344 0.9011 0.6072 0.081(14) Uiso 1 1 calc R . .
C31 C -0.0071(5) 0.8880(3) 0.5108(5) 0.061(2) Uani 1 1 d . . .
H31 H -0.0453 0.8597 0.4917 0.081(14) Uiso 1 1 calc R . .
C41 C 0.0742(7) 0.6913(4) 0.1629(7) 0.094(3) Uani 1 1 d . . .
H41 H 0.1274 0.6799 0.2007 0.13(2) Uiso 1 1 calc R . .
C42 C 0.0324(8) 0.6600(5) 0.0963(7) 0.109(4) Uani 1 1 d . . .
H42 H 0.0574 0.6285 0.0892 0.13(2) Uiso 1 1 calc R . .
C43 C -0.0438(7) 0.6755(4) 0.0427(7) 0.102(4) Uani 1 1 d . . .
H43 H -0.0737 0.6538 -0.0010 0.13(2) Uiso 1 1 calc R . .
C44 C -0.0794(6) 0.7232(4) 0.0509(5) 0.081(3) Uani 1 1 d . . .
H44 H -0.1321 0.7346 0.0124 0.13(2) Uiso 1 1 calc R . .
C45 C -0.0348(6) 0.7540(3) 0.1180(5) 0.068(2) Uani 1 1 d . . .
C46 C -0.0666(5) 0.8048(3) 0.1364(4) 0.0554(18) Uani 1 1 d . . .
C47 C -0.1503(5) 0.8279(3) 0.0828(4) 0.0575(19) Uani 1 1 d . . .
C48 C -0.2105(6) 0.8408(4) 0.1106(6) 0.075(2) Uani 1 1 d . . .
H48 H -0.2003 0.8365 0.1643 0.098(17) Uiso 1 1 calc R . .
C49 C -0.2890(6) 0.8611(5) 0.0555(7) 0.093(3) Uani 1 1 d . . .
H49 H -0.3320 0.8711 0.0725 0.098(17) Uiso 1 1 calc R . .
C50 C -0.3025(7) 0.8664(4) -0.0234(7) 0.097(3) Uani 1 1 d . . .
H50 H -0.3545 0.8795 -0.0608 0.098(17) Uiso 1 1 calc R . .
C51 C -0.2380(7) 0.8519(4) -0.0454(6) 0.082(3) Uani 1 1 d . . .
H51 H -0.2469 0.8556 -0.0989 0.098(17) Uiso 1 1 calc R . .
N23 N -0.1633(5) 0.8328(3) 0.0049(4) 0.0709(19) Uani 1 1 d . . .
C61 C 0.0499(5) 1.0649(3) 0.2423(4) 0.0537(18) Uani 1 1 d . . .
C62 C 0.0331(7) 1.1236(3) 0.2241(6) 0.080(3) Uani 1 1 d . . .
H62A H 0.0563 1.1435 0.2731 0.14(3) Uiso 1 1 calc R . .
H62B H -0.0281 1.1297 0.1981 0.14(3) Uiso 1 1 calc R . .
H62C H 0.0604 1.1348 0.1895 0.14(3) Uiso 1 1 calc R . .
C63 C 0.3055(5) 0.9968(4) 0.2313(5) 0.069(2) Uani 1 1 d . . .
C64 C 0.3711(7) 1.0308(6) 0.2144(7) 0.107(4) Uani 1 1 d . . .
H64A H 0.4001 1.0093 0.1892 0.12(2) Uiso 1 1 calc R . .
H64B H 0.4126 1.0448 0.2638 0.12(2) Uiso 1 1 calc R . .
H64C H 0.3417 1.0596 0.1795 0.12(2) Uiso 1 1 calc R . .
C65 C -0.0323(7) 0.7589(4) 0.3613(6) 0.088(3) Uani 1 1 d . . .
C66 C -0.0642(12) 0.7158(5) 0.4018(12) 0.171(8) Uani 1 1 d . . .
H66A H -0.0417 0.6820 0.3951 0.16(3) Uiso 1 1 calc R . .
H66B H -0.1262 0.7148 0.3780 0.16(3) Uiso 1 1 calc R . .
H66C H -0.0447 0.7237 0.4579 0.16(3) Uiso 1 1 calc R . .
C67 C -0.1668(5) 0.9375(3) 0.2631(5) 0.058(2) Uani 1 1 d . . .
C68 C -0.2604(6) 0.9490(5) 0.2456(6) 0.086(3) Uani 1 1 d . . .
H68A H -0.2747 0.9842 0.2238 0.12(2) Uiso 1 1 calc R . .
H68B H -0.2694 0.9467 0.2942 0.12(2) Uiso 1 1 calc R . .
H68C H -0.2966 0.9236 0.2077 0.12(2) Uiso 1 1 calc R . .
C69 C 0.2382(6) 0.7680(4) 0.3029(5) 0.071(2) Uani 1 1 d . . .
C70 C 0.3276(7) 0.7507(5) 0.3168(7) 0.110(4) Uani 1 1 d . . .
H70A H 0.3358 0.7535 0.2678 0.19(4) Uiso 1 1 calc R . .
H70B H 0.3357 0.7144 0.3347 0.19(4) Uiso 1 1 calc R . .
H70C H 0.3687 0.7729 0.3569 0.19(4) Uiso 1 1 calc R . .
O42 O 0.4216(4) 0.9093(3) 0.3648(4) 0.091(2) Uani 1 1 d . . .
C71 C 0.4280(6) 0.8780(5) 0.3150(7) 0.089(3) Uani 1 1 d . . .
C72 C 0.5195(7) 0.8654(7) 0.3210(10) 0.163(7) Uani 1 1 d . . .
H72A H 0.5611 0.8750 0.3732 0.16(3) Uiso 1 1 calc R . .
H72B H 0.5305 0.8853 0.2811 0.16(3) Uiso 1 1 calc R . .
H72C H 0.5241 0.8280 0.3125 0.16(3) Uiso 1 1 calc R . .
O44 O 0.2515(4) 0.8504(3) 0.4466(3) 0.0796(17) Uani 1 1 d . . .
C73 C 0.1800(5) 0.8304(3) 0.4314(4) 0.060(2) Uani 1 1 d . . .
C74 C 0.1688(7) 0.7926(4) 0.4919(5) 0.087(3) Uani 1 1 d . . .
H74A H 0.1225 0.8049 0.5053 0.20(4) Uiso 1 1 calc R . .
H74B H 0.2214 0.7914 0.5394 0.20(4) Uiso 1 1 calc R . .
H74C H 0.1556 0.7576 0.4691 0.20(4) Uiso 1 1 calc R . .
OA1 O 0.1528(13) 0.1923(8) 0.4534(12) 0.124(6) Uiso 0.50 1 d P . .
CA1 C 0.225(3) 0.171(2) 0.577(3) 0.202(17) Uiso 0.50 1 d P . .
CA2 C 0.199(2) 0.1677(14) 0.474(2) 0.132(10) Uiso 0.50 1 d P . .
CA3 C 0.238(3) 0.1483(19) 0.417(3) 0.192(16) Uiso 0.50 1 d P . .
OW2 O 0.258(3) 0.1307(16) 0.330(2) 0.269(17) Uiso 0.50 1 d P . .
OW3 O 0.236(2) 0.1231(15) 0.536(2) 0.217(12) Uiso 0.50 1 d P . .
OW4 O 0.801(3) 0.0849(18) 0.174(2) 0.229(17) Uiso 0.40 1 d P . .
OW5 O 0.456(4) 0.248(3) 0.837(4) 0.28(3) Uiso 0.30 1 d P . .
OW6 O 0.726(3) 0.1068(18) 0.249(2) 0.281(18) Uiso 0.50 1 d P . .
OW7 O 0.648(2) 0.0928(14) 0.245(2) 0.223(13) Uiso 0.50 1 d P . .
OW8 O 0.521(3) 0.1195(17) 0.223(2) 0.271(17) Uiso 0.50 1 d P . .

loop_
_atom_site_aniso_label
_atom_site_aniso_U_11
_atom_site_aniso_U_22
_atom_site_aniso_U_33
_atom_site_aniso_U_23
_atom_site_aniso_U_13
_atom_site_aniso_U_12
Ni1 0.0438(7) 0.0551(7) 0.0387(6) 0.0005(5) 0.0084(5) -0.0057(5)
Ni2 0.0521(7) 0.0483(7) 0.0413(6) -0.0039(5) 0.0133(5) -0.0074(5)
Ni3 0.0482(8) 0.0785(9) 0.0445(7) 0.0007(6) 0.0070(6) 0.0179(6)
Ni4 0.0655(8) 0.0480(7) 0.0571(8) -0.0044(6) 0.0091(6) 0.0070(6)
Ni5 0.0409(6) 0.0468(7) 0.0338(6) -0.0008(5) 0.0061(5) 0.0014(5)
O1 0.053(3) 0.052(3) 0.034(2) -0.006(2) 0.008(2) 0.003(2)
N1 0.039(3) 0.050(3) 0.039(3) -0.002(3) 0.008(3) 0.001(3)
N2 0.049(3) 0.056(4) 0.032(3) -0.001(3) 0.006(3) 0.004(3)
N3 0.072(5) 0.096(6) 0.056(4) -0.008(4) 0.019(4) 0.036(4)
O11 0.040(3) 0.050(3) 0.032(2) -0.0022(19) 0.005(2) -0.004(2)
N11 0.040(3) 0.071(4) 0.053(4) -0.012(3) 0.011(3) -0.017(3)
N12 0.046(3) 0.042(3) 0.031(3) -0.003(2) 0.004(3) -0.002(2)
N13 0.061(4) 0.052(4) 0.038(3) 0.002(3) 0.017(3) -0.006(3)
O21 0.059(3) 0.042(3) 0.047(3) -0.010(2) 0.012(2) -0.004(2)
N21 0.068(4) 0.056(4) 0.072(4) -0.018(3) 0.011(4) 0.005(3)
N22 0.050(3) 0.048(4) 0.050(3) -0.011(3) 0.012(3) -0.006(3)
OW1 0.047(3) 0.062(3) 0.042(3) 0.002(2) 0.005(2) 0.002(2)
O31 0.064(4) 0.053(3) 0.060(3) -0.004(2) 0.016(3) -0.008(3)
O32 0.057(3) 0.053(3) 0.049(3) 0.000(2) 0.010(2) 0.006(3)
O33 0.057(3) 0.080(4) 0.067(3) 0.005(3) 0.024(3) -0.009(3)
O34 0.057(3) 0.110(5) 0.057(3) 0.019(4) 0.025(3) 0.012(3)
O35 0.123(6) 0.049(3) 0.086(4) -0.003(3) 0.035(4) -0.015(3)
O36 0.087(4) 0.050(4) 0.080(4) -0.003(3) 0.033(3) -0.013(3)
O37 0.050(3) 0.062(3) 0.048(3) -0.004(2) 0.011(2) 0.001(2)
O38 0.055(3) 0.072(3) 0.050(3) -0.003(3) 0.019(2) -0.012(3)
O39 0.089(4) 0.055(3) 0.064(4) 0.005(3) 0.009(3) 0.019(3)
O40 0.061(3) 0.057(3) 0.055(3) 0.002(3) 0.004(2) 0.018(3)
O41 0.059(4) 0.102(5) 0.087(4) -0.005(4) 0.013(3) 0.020(3)
O43 0.059(3) 0.053(3) 0.043(3) 0.003(2) 0.006(2) 0.006(2)
C1 0.042(4) 0.058(4) 0.043(4) 0.002(3) 0.002(3) 0.005(3)
C2 0.050(4) 0.060(5) 0.049(5) 0.013(4) -0.003(4) 0.007(4)
C3 0.054(4) 0.066(5) 0.029(3) 0.008(3) 0.004(3) 0.002(4)
C4 0.061(5) 0.061(5) 0.034(4) -0.002(3) 0.012(3) -0.003(4)
C5 0.043(4) 0.049(4) 0.035(4) -0.002(3) 0.003(3) 0.000(3)
C6 0.047(4) 0.057(4) 0.044(4) 0.001(3) 0.012(3) 0.006(3)
C7 0.062(5) 0.068(5) 0.045(4) -0.006(4) 0.012(4) 0.014(4)
C8 0.084(6) 0.082(6) 0.064(5) -0.016(5) 0.018(5) 0.019(5)
C9 0.141(11) 0.125(11) 0.089(8) -0.058(7) 0.003(8) 0.048(9)
C10 0.134(11) 0.170(14) 0.105(9) -0.067(9) 0.003(8) 0.072(10)
C11 0.115(9) 0.156(12) 0.082(7) -0.008(8) 0.024(7) 0.069(9)
C21 0.058(5) 0.105(7) 0.073(6) -0.011(5) 0.019(5) -0.023(5)
C22 0.048(5) 0.163(12) 0.072(7) -0.018(7) -0.003(5) -0.027(6)
C23 0.063(6) 0.154(11) 0.052(5) -0.007(6) -0.007(5) -0.007(6)
C24 0.052(5) 0.117(8) 0.044(5) 0.000(5) 0.003(4) -0.002(5)
C25 0.045(4) 0.063(5) 0.044(4) -0.006(4) 0.001(3) -0.005(3)
C26 0.050(4) 0.052(4) 0.042(4) 0.003(3) 0.012(3) 0.004(3)
C27 0.048(4) 0.052(4) 0.034(4) 0.004(3) 0.007(3) 0.003(3)
C28 0.061(4) 0.051(4) 0.041(4) -0.006(3) 0.011(3) -0.001(4)
C29 0.073(5) 0.071(5) 0.041(4) 0.000(4) 0.022(4) 0.008(4)
C30 0.085(6) 0.079(6) 0.052(5) 0.003(4) 0.039(4) -0.002(5)
C31 0.068(5) 0.060(5) 0.055(5) -0.002(4) 0.024(4) -0.005(4)
C41 0.088(7) 0.070(6) 0.106(8) -0.020(6) 0.019(6) 0.012(5)
C42 0.112(9) 0.090(8) 0.117(9) -0.059(7) 0.037(8) 0.010(7)
C43 0.095(8) 0.082(7) 0.099(8) -0.052(6) 0.008(6) -0.001(6)
C44 0.075(6) 0.077(6) 0.073(6) -0.034(5) 0.012(5) -0.010(5)
C45 0.070(5) 0.060(5) 0.070(5) -0.020(4) 0.023(4) -0.004(4)
C46 0.056(4) 0.045(4) 0.055(4) -0.008(3) 0.012(4) -0.005(3)
C47 0.055(5) 0.050(4) 0.052(5) -0.013(3) 0.004(4) -0.012(3)
C48 0.062(5) 0.076(6) 0.075(6) -0.007(5) 0.014(5) -0.005(4)
C49 0.052(5) 0.103(8) 0.101(8) -0.007(6) 0.005(5) 0.005(5)
C50 0.067(7) 0.083(7) 0.100(9) -0.016(6) -0.009(6) -0.003(5)
C51 0.079(7) 0.069(6) 0.065(6) -0.015(5) -0.006(5) -0.009(5)
N23 0.072(5) 0.065(4) 0.060(4) -0.016(3) 0.010(4) -0.011(4)
C61 0.065(5) 0.053(4) 0.042(4) -0.001(3) 0.020(4) 0.006(4)
C62 0.120(8) 0.043(5) 0.075(6) 0.005(4) 0.036(6) 0.001(5)
C63 0.047(5) 0.092(7) 0.053(5) 0.011(5) 0.004(4) -0.001(4)
C64 0.080(7) 0.161(12) 0.087(7) 0.003(7) 0.041(6) -0.032(7)
C65 0.105(8) 0.067(7) 0.085(7) 0.001(5) 0.032(6) -0.026(6)
C66 0.26(2) 0.086(9) 0.25(2) 0.000(11) 0.191(19) -0.041(11)
C67 0.047(4) 0.065(5) 0.056(5) -0.021(4) 0.013(4) -0.010(4)
C68 0.056(5) 0.117(8) 0.084(6) 0.004(6) 0.027(5) 0.000(5)
C69 0.072(6) 0.074(6) 0.052(5) -0.006(5) 0.008(4) 0.019(5)
C70 0.078(7) 0.101(8) 0.126(9) 0.025(7) 0.015(6) 0.046(6)
O42 0.052(3) 0.120(6) 0.080(4) 0.001(4) 0.005(3) 0.004(4)
C71 0.044(5) 0.112(8) 0.096(8) 0.002(7) 0.013(5) 0.013(5)
C72 0.062(7) 0.227(19) 0.169(14) -0.054(13) 0.015(8) 0.029(9)
O44 0.064(4) 0.078(4) 0.068(4) 0.018(3) -0.003(3) -0.002(3)
C73 0.067(5) 0.049(4) 0.049(4) 0.000(3) 0.009(4) 0.005(4)
C74 0.104(7) 0.085(7) 0.056(5) 0.026(5) 0.017(5) 0.003(5)

loop_
_atom_type_symbol
_atom_type_description
_atom_type_scat_dispersion_real
_atom_type_scat_dispersion_imag
_atom_type_scat_source
C C 0.0181 0.0091 'International Tables Vol C Tables 4.2.6.8 and 6.1.1.4'
H H 0.0000 0.0000 'International Tables Vol C Tables 4.2.6.8 and 6.1.1.4'
N N 0.0311 0.0180 'International Tables Vol C Tables 4.2.6.8 and 6.1.1.4'
O O 0.0492 0.0322 'International Tables Vol C Tables 4.2.6.8 and 6.1.1.4'
Ni Ni -3.0029 0.5091 'International Tables Vol C Tables 4.2.6.8 and 6.1.1.4'

loop_
_geom_angle_atom_site_label_1
_geom_angle_atom_site_label_2
_geom_angle_atom_site_label_3
_geom_angle
_geom_angle_site_symmetry_1
_geom_angle_site_symmetry_3
_geom_angle_publ_flag
O33 Ni1 N12 169.3(2) . . ?
O33 Ni1 O1 101.5(2) . . ?
N12 Ni1 O1 88.7(2) . . ?
O33 Ni1 O31 87.2(2) . . ?
N12 Ni1 O31 89.6(2) . . ?
O1 Ni1 O31 88.25(19) . . ?
O33 Ni1 N11 93.4(2) . . ?
N12 Ni1 N11 77.1(2) . . ?
O1 Ni1 N11 163.5(2) . . ?
O31 Ni1 N11 99.7(2) . . ?
O33 Ni1 OW1 86.7(2) . . ?
N12 Ni1 OW1 97.2(2) . . ?
O1 Ni1 OW1 88.90(19) . . ?
O31 Ni1 OW1 172.6(2) . . ?
N11 Ni1 OW1 84.8(2) . . ?
O11 Ni2 O36 174.4(2) . . ?
O11 Ni2 O21 82.89(18) . . ?
O36 Ni2 O21 100.1(2) . . ?
O11 Ni2 O38 86.6(2) . . ?
O36 Ni2 O38 88.9(2) . . ?
O21 Ni2 O38 84.8(2) . . ?
O11 Ni2 O43 93.65(19) . . ?
O36 Ni2 O43 91.2(2) . . ?
O21 Ni2 O43 88.90(19) . . ?
O38 Ni2 O43 173.7(2) . . ?
O11 Ni2 N13 81.3(2) . . ?
O36 Ni2 N13 95.6(2) . . ?
O21 Ni2 N13 164.0(2) . . ?
O38 Ni2 N13 92.3(2) . . ?
O43 Ni2 N13 94.0(2) . . ?
N2 Ni3 O41 171.1(3) . . ?
N2 Ni3 OW1 90.3(2) . . ?
O41 Ni3 OW1 93.7(2) . . ?
N2 Ni3 O34 88.1(2) . . ?
O41 Ni3 O34 84.0(3) . . ?
OW1 Ni3 O34 89.4(2) . . ?
N2 Ni3 N3 77.6(2) . . ?
O41 Ni3 N3 99.5(3) . . ?
OW1 Ni3 N3 165.4(3) . . ?
O34 Ni3 N3 98.2(3) . . ?
N2 Ni3 O40 93.4(2) . . ?
O41 Ni3 O40 94.7(3) . . ?
OW1 Ni3 O40 88.0(2) . . ?
O34 Ni3 O40 177.1(2) . . ?
N3 Ni3 O40 84.6(3) . . ?
N22 Ni4 O39 167.9(3) . . ?
N22 Ni4 O35 92.8(3) . . ?
O39 Ni4 O35 97.4(3) . . ?
N22 Ni4 N21 79.3(3) . . ?
O39 Ni4 N21 93.9(3) . . ?
O35 Ni4 N21 92.1(3) . . ?
N22 Ni4 O43 91.2(2) . . ?
O39 Ni4 O43 94.7(2) . . ?
O35 Ni4 O43 92.0(2) . . ?
N21 Ni4 O43 169.8(2) . . ?
N22 Ni4 O40 109.2(2) . . ?
O39 Ni4 O40 60.7(2) . . ?
O35 Ni4 O40 157.9(2) . . ?
N21 Ni4 O40 92.0(3) . . ?
O43 Ni4 O40 87.6(2) . . ?
N22 Ni4 C69 139.6(3) . . ?
O39 Ni4 C69 29.7(3) . . ?
O35 Ni4 C69 127.2(3) . . ?
N21 Ni4 C69 92.4(3) . . ?
O43 Ni4 C69 92.5(2) . . ?
O40 Ni4 C69 30.9(3) . . ?
O11 Ni5 O1 90.14(17) . . ?
O11 Ni5 O37 88.04(18) . . ?
O1 Ni5 O37 175.0(2) . . ?
O11 Ni5 N1 171.9(2) . . ?
O1 Ni5 N1 84.55(19) . . ?
O37 Ni5 N1 97.7(2) . . ?
O11 Ni5 O32 94.76(19) . . ?
O1 Ni5 O32 87.1(2) . . ?
O37 Ni5 O32 88.4(2) . . ?
N1 Ni5 O32 91.1(2) . . ?
O11 Ni5 O21 80.32(18) . . ?
O1 Ni5 O21 102.40(19) . . ?
O37 Ni5 O21 81.9(2) . . ?
N1 Ni5 O21 94.8(2) . . ?
O32 Ni5 O21 169.2(2) . . ?
N2 O1 Ni5 118.5(4) . . ?
N2 O1 Ni1 120.1(4) . . ?
Ni5 O1 Ni1 112.0(2) . . ?
C1 N1 C5 118.7(6) . . ?
C1 N1 Ni5 116.9(5) . . ?
C5 N1 Ni5 123.6(4) . . ?
C6 N2 O1 118.9(6) . . ?
C6 N2 Ni3 119.4(5) . . ?
O1 N2 Ni3 120.4(4) . . ?
C11 N3 C7 118.9(9) . . ?
C11 N3 Ni3 124.7(7) . . ?
C7 N3 Ni3 113.7(5) . . ?
N12 O11 Ni2 116.0(3) . . ?
N12 O11 Ni5 119.2(3) . . ?
Ni2 O11 Ni5 100.43(18) . . ?
C21 N11 C25 118.5(7) . . ?
C21 N11 Ni1 126.6(6) . . ?
C25 N11 Ni1 112.9(4) . . ?
C26 N12 O11 118.3(6) . . ?
C26 N12 Ni1 120.3(5) . . ?
O11 N12 Ni1 121.3(4) . . ?
C31 N13 C27 117.8(6) . . ?
C31 N13 Ni2 116.8(5) . . ?
C27 N13 Ni2 123.4(4) . . ?
N22 O21 Ni2 113.5(4) . . ?
N22 O21 Ni5 133.1(4) . . ?
Ni2 O21 Ni5 95.05(18) . . ?
C41 N21 C45 117.4(7) . . ?
C41 N21 Ni4 128.9(7) . . ?
C45 N21 Ni4 113.3(5) . . ?
C46 N22 O21 118.0(6) . . ?
C46 N22 Ni4 118.7(5) . . ?
O21 N22 Ni4 122.7(4) . . ?
Ni3 OW1 Ni1 108.3(2) . . ?
Ni3 OW1 HW1A 102(5) . . ?
Ni1 OW1 HW1A 116(5) . . ?
Ni3 OW1 HW1B 120(9) . . ?
Ni1 OW1 HW1B 118(9) . . ?
HW1A OW1 HW1B 92(9) . . ?
C61 O31 Ni1 132.0(5) . . ?
C61 O32 Ni5 129.9(5) . . ?
C63 O33 Ni1 130.6(6) . . ?
C63 O34 Ni3 131.5(6) . . ?
C65 O35 Ni4 129.0(6) . . ?
C65 O36 Ni2 132.7(7) . . ?
C67 O37 Ni5 129.2(5) . . ?
C67 O38 Ni2 127.2(5) . . ?
C69 O39 Ni4 96.0(5) . . ?
C69 O40 Ni3 137.3(6) . . ?
C69 O40 Ni4 85.0(6) . . ?
Ni3 O40 Ni4 134.1(2) . . ?
C71 O41 Ni3 123.7(7) . . ?
C73 O43 Ni4 116.0(5) . . ?
C73 O43 Ni2 129.0(5) . . ?
Ni4 O43 Ni2 104.7(2) . . ?
N1 C1 C2 122.1(7) . . ?
N1 C1 H1 119.0 . . ?
C2 C1 H1 119.0 . . ?
C3 C2 C1 120.4(7) . . ?
C3 C2 H2 119.8 . . ?
C1 C2 H2 119.8 . . ?
C2 C3 C4 118.8(6) . . ?
C2 C3 H3 120.6 . . ?
C4 C3 H3 120.6 . . ?
C3 C4 C5 119.1(7) . . ?
C3 C4 H4 120.5 . . ?
C5 C4 H4 120.5 . . ?
N1 C5 C4 120.8(6) . . ?
N1 C5 C6 118.9(6) . . ?
C4 C5 C6 120.2(7) . . ?
N2 C6 C5 125.7(7) . . ?
N2 C6 C7 112.4(6) . . ?
C5 C6 C7 121.6(6) . . ?
N3 C7 C8 123.4(8) . . ?
N3 C7 C6 114.5(7) . . ?
C8 C7 C6 121.9(7) . . ?
C7 C8 C9 115.9(10) . . ?
C7 C8 H8 122.1 . . ?
C9 C8 H8 122.1 . . ?
C10 C9 C8 120.9(10) . . ?
C10 C9 H9 119.5 . . ?
C8 C9 H9 119.5 . . ?
C9 C10 C11 119.3(11) . . ?
C9 C10 H10 120.3 . . ?
C11 C10 H10 120.3 . . ?
N3 C11 C10 121.3(11) . . ?
N3 C11 H11 119.4 . . ?
C10 C11 H11 119.4 . . ?
N11 C21 C22 123.6(9) . . ?
N11 C21 H21 118.2 . . ?
C22 C21 H21 118.2 . . ?
C23 C22 C21 117.0(9) . . ?
C23 C22 H22 121.5 . . ?
C21 C22 H22 121.5 . . ?
C24 C23 C22 120.3(9) . . ?
C24 C23 H23 119.8 . . ?
C22 C23 H23 119.8 . . ?
C23 C24 C25 120.3(9) . . ?
C23 C24 H24 119.8 . . ?
C25 C24 H24 119.8 . . ?
N11 C25 C24 120.2(7) . . ?
N11 C25 C26 114.2(6) . . ?
C24 C25 C26 125.6(8) . . ?
N12 C26 C25 113.5(6) . . ?
N12 C26 C27 123.2(6) . . ?
C25 C26 C27 123.3(6) . . ?
N13 C27 C28 120.7(7) . . ?
N13 C27 C26 117.8(6) . . ?
C28 C27 C26 121.5(7) . . ?
C29 C28 C27 121.3(7) . . ?
C29 C28 H28 119.3 . . ?
C27 C28 H28 119.3 . . ?
C28 C29 C30 117.7(7) . . ?
C28 C29 H29 121.1 . . ?
C30 C29 H29 121.1 . . ?
C29 C30 C31 118.9(8) . . ?
C29 C30 H30 120.6 . . ?
C31 C30 H30 120.6 . . ?
N13 C31 C30 123.6(8) . . ?
N13 C31 H31 118.2 . . ?
C30 C31 H31 118.2 . . ?
N21 C41 C42 123.1(10) . . ?
N21 C41 H41 118.5 . . ?
C42 C41 H41 118.5 . . ?
C43 C42 C41 119.1(10) . . ?
C43 C42 H42 120.5 . . ?
C41 C42 H42 120.5 . . ?
C42 C43 C44 120.8(9) . . ?
C42 C43 H43 119.6 . . ?
C44 C43 H43 119.6 . . ?
C43 C44 C45 118.4(9) . . ?
C43 C44 H44 120.8 . . ?
C45 C44 H44 120.8 . . ?
N21 C45 C44 121.2(8) . . ?
N21 C45 C46 114.4(7) . . ?
C44 C45 C46 124.4(8) . . ?
N22 C46 C45 113.6(7) . . ?
N22 C46 C47 124.4(7) . . ?
C45 C46 C47 121.9(6) . . ?
C48 C47 N23 123.0(8) . . ?
C48 C47 C46 120.8(8) . . ?
N23 C47 C46 116.2(7) . . ?
C47 C48 C49 117.3(10) . . ?
C47 C48 H48 121.3 . . ?
C49 C48 H48 121.3 . . ?
C50 C49 C48 119.9(11) . . ?
C50 C49 H49 120.0 . . ?
C48 C49 H49 120.0 . . ?
C51 C50 C49 118.2(10) . . ?
C51 C50 H50 120.9 . . ?
C49 C50 H50 120.9 . . ?
N23 C51 C50 123.5(10) . . ?
N23 C51 H51 118.3 . . ?
C50 C51 H51 118.3 . . ?
C51 N23 C47 118.1(8) . . ?
O31 C61 O32 128.7(7) . . ?
O31 C61 C62 114.7(8) . . ?
O32 C61 C62 116.6(7) . . ?
C61 C62 H62A 109.5 . . ?
C61 C62 H62B 109.5 . . ?
H62A C62 H62B 109.5 . . ?
C61 C62 H62C 109.5 . . ?
H62A C62 H62C 109.5 . . ?
H62B C62 H62C 109.5 . . ?
O33 C63 O34 126.1(8) . . ?
O33 C63 C64 118.0(10) . . ?
O34 C63 C64 115.9(9) . . ?
C63 C64 H64A 109.5 . . ?
C63 C64 H64B 109.5 . . ?
H64A C64 H64B 109.5 . . ?
C63 C64 H64C 109.5 . . ?
H64A C64 H64C 109.5 . . ?
H64B C64 H64C 109.5 . . ?
O36 C65 O35 128.2(9) . . ?
O36 C65 C66 117.2(11) . . ?
O35 C65 C66 114.6(11) . . ?
C65 C66 H66A 109.5 . . ?
C65 C66 H66B 109.5 . . ?
H66A C66 H66B 109.5 . . ?
C65 C66 H66C 109.5 . . ?
H66A C66 H66C 109.5 . . ?
H66B C66 H66C 109.5 . . ?
O38 C67 O37 126.5(7) . . ?
O38 C67 C68 118.0(8) . . ?
O37 C67 C68 115.5(8) . . ?
C67 C68 H68A 109.5 . . ?
C67 C68 H68B 109.5 . . ?
H68A C68 H68B 109.5 . . ?
C67 C68 H68C 109.5 . . ?
H68A C68 H68C 109.5 . . ?
H68B C68 H68C 109.5 . . ?
O39 C69 O40 118.2(8) . . ?
O39 C69 C70 119.6(9) . . ?
O40 C69 C70 122.1(10) . . ?
O39 C69 Ni4 54.3(4) . . ?
O40 C69 Ni4 64.0(5) . . ?
C70 C69 Ni4 171.8(8) . . ?
C69 C70 H70A 109.5 . . ?
C69 C70 H70B 109.5 . . ?
H70A C70 H70B 109.5 . . ?
C69 C70 H70C 109.5 . . ?
H70A C70 H70C 109.5 . . ?
H70B C70 H70C 109.5 . . ?
O41 C71 O42 126.0(9) . . ?
O41 C71 C72 116.6(11) . . ?
O42 C71 C72 117.3(10) . . ?
C71 C72 H72A 109.5 . . ?
C71 C72 H72B 109.5 . . ?
H72A C72 H72B 109.5 . . ?
C71 C72 H72C 109.5 . . ?
H72A C72 H72C 109.5 . . ?
H72B C72 H72C 109.5 . . ?
O44 C73 O43 121.8(7) . . ?
O44 C73 C74 119.1(7) . . ?
O43 C73 C74 119.2(8) . . ?
C73 C74 H74A 109.5 . . ?
C73 C74 H74B 109.5 . . ?
H74A C74 H74B 109.5 . . ?
C73 C74 H74C 109.5 . . ?
H74A C74 H74C 109.5 . . ?
H74B C74 H74C 109.5 . . ?
OW3 CA1 CA2 56(2) . . ?
OA1 CA2 CA3 117(4) . . ?
OA1 CA2 OW3 142(4) . . ?
CA3 CA2 OW3 96(3) . . ?
OA1 CA2 CA1 101(3) . . ?
CA3 CA2 CA1 140(3) . . ?
OW3 CA2 CA1 53(2) . . ?
CA2 CA3 OW2 165(4) . . ?
CA1 OW3 CA2 71(3) . . ?

loop_
_geom_bond_atom_site_label_1
_geom_bond_atom_site_label_2
_geom_bond_distance
_geom_bond_site_symmetry_2
_geom_bond_publ_flag
Ni1 O33 1.999(6) . ?
Ni1 N12 2.011(6) . ?
Ni1 O1 2.044(4) . ?
Ni1 O31 2.056(5) . ?
Ni1 N11 2.098(6) . ?
Ni1 OW1 2.105(6) . ?
Ni2 O11 2.009(4) . ?
Ni2 O36 2.011(6) . ?
Ni2 O21 2.041(5) . ?
Ni2 O38 2.058(5) . ?
Ni2 O43 2.109(5) . ?
Ni2 N13 2.109(6) . ?
Ni3 N2 2.012(6) . ?
Ni3 O41 2.022(6) . ?
Ni3 OW1 2.070(5) . ?
Ni3 O34 2.090(7) . ?
Ni3 N3 2.091(7) . ?
Ni3 O40 2.145(6) . ?
Ni4 N22 1.973(6) . ?
Ni4 O39 2.026(6) . ?
Ni4 O35 2.030(7) . ?
Ni4 N21 2.049(7) . ?
Ni4 O43 2.080(5) . ?
Ni4 O40 2.239(6) . ?
Ni4 C69 2.482(10) . ?
Ni5 O11 2.009(4) . ?
Ni5 O1 2.016(5) . ?
Ni5 O37 2.036(5) . ?
Ni5 N1 2.045(5) . ?
Ni5 O32 2.057(5) . ?
Ni5 O21 2.144(5) . ?
O1 N2 1.342(7) . ?
N1 C1 1.338(9) . ?
N1 C5 1.352(9) . ?
N2 C6 1.308(9) . ?
N3 C11 1.310(13) . ?
N3 C7 1.338(10) . ?
O11 N12 1.341(7) . ?
N11 C21 1.324(10) . ?
N11 C25 1.371(10) . ?
N12 C26 1.291(9) . ?
N13 C31 1.340(10) . ?
N13 C27 1.342(9) . ?
O21 N22 1.340(7) . ?
N21 C41 1.331(12) . ?
N21 C45 1.370(11) . ?
N22 C46 1.312(9) . ?
OW1 HW1A 0.94(9) . ?
OW1 HW1B 0.68(9) . ?
O31 C61 1.246(9) . ?
O32 C61 1.249(9) . ?
O33 C63 1.244(11) . ?
O34 C63 1.269(11) . ?
O35 C65 1.274(13) . ?
O36 C65 1.227(13) . ?
O37 C67 1.266(10) . ?
O38 C67 1.259(10) . ?
O39 C69 1.238(11) . ?
O40 C69 1.281(11) . ?
O41 C71 1.238(12) . ?
O43 C73 1.284(9) . ?
C1 C2 1.371(11) . ?
C1 H1 0.9300 . ?
C2 C3 1.354(11) . ?
C2 H2 0.9300 . ?
C3 C4 1.382(10) . ?
C3 H3 0.9300 . ?
C4 C5 1.403(10) . ?
C4 H4 0.9300 . ?
C5 C6 1.475(10) . ?
C6 C7 1.492(11) . ?
C7 C8 1.355(12) . ?
C8 C9 1.420(14) . ?
C8 H8 0.9300 . ?
C9 C10 1.304(17) . ?
C9 H9 0.9300 . ?
C10 C11 1.400(17) . ?
C10 H10 0.9300 . ?
C11 H11 0.9300 . ?
C21 C22 1.384(14) . ?
C21 H21 0.9300 . ?
C22 C23 1.379(15) . ?
C22 H22 0.9300 . ?
C23 C24 1.354(13) . ?
C23 H23 0.9300 . ?
C24 C25 1.374(11) . ?
C24 H24 0.9300 . ?
C25 C26 1.472(10) . ?
C26 C27 1.492(10) . ?
C27 C28 1.390(10) . ?
C28 C29 1.363(11) . ?
C28 H28 0.9300 . ?
C29 C30 1.377(12) . ?
C29 H29 0.9300 . ?
C30 C31 1.377(11) . ?
C30 H30 0.9300 . ?
C31 H31 0.9300 . ?
C41 C42 1.380(14) . ?
C41 H41 0.9300 . ?
C42 C43 1.324(15) . ?
C42 H42 0.9300 . ?
C43 C44 1.378(14) . ?
C43 H43 0.9300 . ?
C44 C45 1.385(11) . ?
C44 H44 0.9300 . ?
C45 C46 1.476(11) . ?
C46 C47 1.477(11) . ?
C47 C48 1.345(12) . ?
C47 N23 1.352(10) . ?
C48 C49 1.400(13) . ?
C48 H48 0.9300 . ?
C49 C50 1.371(16) . ?
C49 H49 0.9300 . ?
C50 C51 1.351(15) . ?
C50 H50 0.9300 . ?
C51 N23 1.318(12) . ?
C51 H51 0.9300 . ?
C61 C62 1.513(11) . ?
C62 H62A 0.9600 . ?
C62 H62B 0.9600 . ?
C62 H62C 0.9600 . ?
C63 C64 1.524(13) . ?
C64 H64A 0.9600 . ?
C64 H64B 0.9600 . ?
C64 H64C 0.9600 . ?
C65 C66 1.526(15) . ?
C66 H66A 0.9600 . ?
C66 H66B 0.9600 . ?
C66 H66C 0.9600 . ?
C67 C68 1.509(12) . ?
C68 H68A 0.9600 . ?
C68 H68B 0.9600 . ?
C68 H68C 0.9600 . ?
C69 C70 1.491(13) . ?
C70 H70A 0.9600 . ?
C70 H70B 0.9600 . ?
C70 H70C 0.9600 . ?
O42 C71 1.239(13) . ?
C71 C72 1.536(15) . ?
C72 H72A 0.9600 . ?
C72 H72B 0.9600 . ?
C72 H72C 0.9600 . ?
O44 C73 1.233(10) . ?
C73 C74 1.524(12) . ?
C74 H74A 0.9600 . ?
C74 H74B 0.9600 . ?
C74 H74C 0.9600 . ?
OA1 CA2 0.95(3) . ?
CA1 OW3 1.48(5) . ?
CA1 CA2 1.76(5) . ?
CA2 CA3 1.51(5) . ?
CA2 OW3 1.54(4) . ?
CA3 OW2 1.81(5) . ?
OW6 OW7 1.35(4) . ?
